data_4028489
loop_
_publ_author_name
'B.V. Subba Reddy'
'Durgaprasad Medaboina'
'B. Sridhar'
'Kiran Kumar Singarapu'

_publ_section_title
;
 Stereoselective Synthesis of Hexahydro-1H-pyrano- and
 thiopyrano[3,4-c]quinoline Derivatives through a Prins Cascade
 Cyclization
;
_journal_name_full 'Journal of Organic Chemistry'
_journal_page_first 8161
_journal_page_last 8168
_journal_paper_doi 10.1021/jo4009657
_journal_volume 78
_journal_year 2013
_chemical_formula_moiety 'C25 H23 Br F N O3 S'
_chemical_formula_sum 'C25 H23 Br F N O3 S'
_chemical_formula_weight 516.41
_chemical_name_systematic
; 
 ? 
;
_space_group_IT_number 14
_symmetry_cell_setting monoclinic
_symmetry_space_group_name_Hall '-P 2ybc'
_symmetry_space_group_name_H-M 'P 1 21/c 1'
_atom_sites_solution_hydrogens geom
_atom_sites_solution_primary direct
_atom_sites_solution_secondary difmap
_audit_creation_method SHELXL-97
_cell_angle_alpha 90.00
_cell_angle_beta 104.966(1)
_cell_angle_gamma 90.00
_cell_formula_units_Z 4
_cell_length_a 10.9448(6)
_cell_length_b 15.4733(9)
_cell_length_c 13.8810(8)
_cell_measurement_reflns_used 9379
_cell_measurement_temperature 294(2)
_cell_measurement_theta_max 26.83
_cell_measurement_theta_min 2.33
_cell_volume 2271.0(2)
_computing_cell_refinement 'SAINT (Bruker, 2001)'
_computing_data_collection 'SMART (Bruker, 2001)'
_computing_data_reduction SAINT
_computing_molecular_graphics 'SHELXTL/PC (Sheldrick, 1990)'
_computing_publication_material SHELXL97
_computing_structure_refinement 'SHELXL-97 (Sheldrick, 2008)'
_computing_structure_solution 'SHELXS-97 (Sheldrick, 2008)'
_diffrn_ambient_temperature 294(2)
_diffrn_measured_fraction_theta_full 1.000
_diffrn_measured_fraction_theta_max 1.000
_diffrn_measurement_device 'Bruker SMART APEX CCD area-detector'
_diffrn_measurement_device_type 'CCD Area Detector'
_diffrn_measurement_method '\w scan'
_diffrn_radiation_monochromator graphite
_diffrn_radiation_source 'fine-focus sealed tube'
_diffrn_radiation_type MoK\a
_diffrn_radiation_wavelength 0.71073
_diffrn_reflns_av_R_equivalents 0.0308
_diffrn_reflns_av_sigmaI/netI 0.0207
_diffrn_reflns_limit_h_max 13
_diffrn_reflns_limit_h_min -13
_diffrn_reflns_limit_k_max 18
_diffrn_reflns_limit_k_min -18
_diffrn_reflns_limit_l_max 16
_diffrn_reflns_limit_l_min -16
_diffrn_reflns_number 21365
_diffrn_reflns_theta_full 24.99
_diffrn_reflns_theta_max 24.99
_diffrn_reflns_theta_min 1.93
_diffrn_standards_number 0
_exptl_absorpt_coefficient_mu 1.938
_exptl_absorpt_correction_T_max 0.91
_exptl_absorpt_correction_T_min 0.86
_exptl_absorpt_correction_type multi-scan
_exptl_absorpt_process_details '(SADABS; Bruker, 2001)'
_exptl_crystal_colour colorless
_exptl_crystal_density_diffrn 1.510
_exptl_crystal_description needle
_exptl_crystal_F_000 1056
_exptl_crystal_size_max 0.13
_exptl_crystal_size_mid 0.06
_exptl_crystal_size_min 0.05
_refine_diff_density_max 1.053
_refine_diff_density_min -0.817
_refine_diff_density_rms 0.048
_refine_ls_extinction_method none
_refine_ls_goodness_of_fit_ref 1.037
_refine_ls_hydrogen_treatment constr
_refine_ls_matrix_type full
_refine_ls_number_parameters 290
_refine_ls_number_reflns 3996
_refine_ls_number_restraints 0
_refine_ls_restrained_S_all 1.037
_refine_ls_R_factor_all 0.0451
_refine_ls_R_factor_gt 0.0369
_refine_ls_shift/su_max 0.001
_refine_ls_shift/su_mean 0.000
_refine_ls_structure_factor_coef Fsqd
_refine_ls_weighting_details 'calc w=1/[\s^2^(Fo^2^)+(0.0481P)^2^+1.6171P] where P=(Fo^2^+2Fc^2^)/3'
_refine_ls_weighting_scheme calc
_refine_ls_wR_factor_gt 0.0954
_refine_ls_wR_factor_ref 0.1010
_reflns_number_gt 3350
_reflns_number_total 3996
_reflns_threshold_expression I>2\s(I)
_cod_data_source_file jo4009657_si_001.cif
_cod_data_source_block ao45
_cod_original_sg_symbol_H-M 'P 21/c'
_cod_database_code 4028489

loop_
_symmetry_equiv_pos_as_xyz
'x, y, z'
'-x, y+1/2, -z+1/2'
'-x, -y, -z'
'x, -y-1/2, z-1/2'

loop_
_atom_site_label
_atom_site_type_symbol
_atom_site_fract_x
_atom_site_fract_y
_atom_site_fract_z
_atom_site_U_iso_or_equiv
_atom_site_adp_type
_atom_site_occupancy
_atom_site_symmetry_multiplicity
_atom_site_calc_flag
_atom_site_refinement_flags
Br1 Br 0.28602(3) 0.18530(3) 1.15156(2) 0.07281(15) Uani 1 1 d .
C1 C 0.2195(2) 0.04837(17) 0.56326(18) 0.0448(6) Uani 1 1 d .
C2 C 0.2855(3) 0.0445(2) 0.4894(2) 0.0558(7) Uani 1 1 d .
H2 H 0.3549 0.0079 0.4978 0.067 Uiso 1 1 calc R
C3 C 0.2492(3) 0.0939(2) 0.4047(2) 0.0619(8) Uani 1 1 d .
H3 H 0.2955 0.0917 0.3571 0.074 Uiso 1 1 calc R
C4 C 0.1450(3) 0.1466(2) 0.3898(2) 0.0606(8) Uani 1 1 d .
H4 H 0.1211 0.1807 0.3328 0.073 Uiso 1 1 calc R
C5 C 0.0759(3) 0.14846(19) 0.4602(2) 0.0523(7) Uani 1 1 d .
H5 H 0.0042 0.1831 0.4488 0.063 Uiso 1 1 calc R
C6 C 0.1102(2) 0.09999(16) 0.54790(18) 0.0429(6) Uani 1 1 d .
C7 C 0.0269(2) 0.10041(17) 0.62018(18) 0.0448(6) Uani 1 1 d .
H7 H -0.0386 0.0566 0.5967 0.054 Uiso 1 1 calc R
C8 C -0.0410(3) 0.18503(19) 0.6281(2) 0.0547(7) Uani 1 1 d .
H8A H 0.0203 0.2312 0.6478 0.066 Uiso 1 1 calc R
H8B H -0.0970 0.1997 0.5639 0.066 Uiso 1 1 calc R
C9 C -0.1169(3) 0.1755(2) 0.7049(2) 0.0608(8) Uani 1 1 d .
H9A H -0.1570 0.2302 0.7118 0.073 Uiso 1 1 calc R
H9B H -0.1830 0.1330 0.6816 0.073 Uiso 1 1 calc R
C10 C 0.0196(2) 0.06761(17) 0.7964(2) 0.0459(6) Uani 1 1 d .
H10 H -0.0456 0.0234 0.7739 0.055 Uiso 1 1 calc R
C11 C 0.1036(2) 0.07196(16) 0.72337(18) 0.0394(5) Uani 1 1 d .
H11 H 0.1706 0.1145 0.7483 0.047 Uiso 1 1 calc R
C12 C 0.1646(3) -0.01423(17) 0.7118(2) 0.0461(6) Uani 1 1 d .
H12A H 0.2073 -0.0365 0.7772 0.055 Uiso 1 1 calc R
H12B H 0.0997 -0.0553 0.6802 0.055 Uiso 1 1 calc R
C13 C 0.4488(2) 0.07168(18) 0.79535(19) 0.0466(6) Uani 1 1 d .
C14 C 0.4364(3) 0.0683(2) 0.8922(2) 0.0534(7) Uani 1 1 d .
H14 H 0.4012 0.0198 0.9143 0.064 Uiso 1 1 calc R
C15 C 0.4766(3) 0.1371(2) 0.9556(2) 0.0607(8) Uani 1 1 d .
H15 H 0.4687 0.1343 1.0206 0.073 Uiso 1 1 calc R
C16 C 0.5282(3) 0.2101(2) 0.9248(3) 0.0646(8) Uani 1 1 d .
C17 C 0.5380(4) 0.2127(2) 0.8272(3) 0.0776(10) Uani 1 1 d .
H17 H 0.5714 0.2617 0.8047 0.093 Uiso 1 1 calc R
C18 C 0.4993(3) 0.1442(2) 0.7628(2) 0.0672(9) Uani 1 1 d .
H18 H 0.5073 0.1470 0.6977 0.081 Uiso 1 1 calc R
C19 C 0.0942(2) 0.04745(17) 0.90186(19) 0.0445(6) Uani 1 1 d .
C20 C 0.1141(3) -0.03636(19) 0.9374(2) 0.0546(7) Uani 1 1 d .
C21 C 0.1832(3) -0.0563(2) 1.0332(3) 0.0649(9) Uani 1 1 d .
H21 H 0.1946 -0.1136 1.0540 0.078 Uiso 1 1 calc R
C22 C 0.2346(3) 0.0095(2) 1.0972(2) 0.0622(8) Uani 1 1 d .
H22 H 0.2811 -0.0024 1.1619 0.075 Uiso 1 1 calc R
C23 C 0.2160(2) 0.0935(2) 1.0638(2) 0.0520(7) Uani 1 1 d .
C24 C 0.1477(2) 0.11275(18) 0.96760(19) 0.0457(6) Uani 1 1 d .
H24 H 0.1377 0.1701 0.9468 0.055 Uiso 1 1 calc R
C25 C 0.5732(4) 0.2846(3) 0.9956(4) 0.0998(14) Uani 1 1 d .
H25A H 0.5036 0.3228 0.9943 0.150 Uiso 1 1 calc R
H25B H 0.6385 0.3156 0.9755 0.150 Uiso 1 1 calc R
H25C H 0.6059 0.2627 1.0620 0.150 Uiso 1 1 calc R
F1 F 0.0619(2) -0.10223(11) 0.87479(16) 0.0743(5) Uani 1 1 d .
N1 N 0.2569(2) -0.00499(15) 0.65095(16) 0.0472(5) Uani 1 1 d .
O1 O 0.4847(2) -0.01710(18) 0.64846(16) 0.0767(7) Uani 1 1 d .
O2 O 0.4056(2) -0.09190(14) 0.77711(17) 0.0699(6) Uani 1 1 d .
O3 O -0.03961(18) 0.14949(13) 0.80017(14) 0.0537(5) Uani 1 1 d .
S1 S 0.40616(7) -0.01776(5) 0.71587(5) 0.0532(2) Uani 1 1 d .

loop_
_atom_site_aniso_label
_atom_site_aniso_U_11
_atom_site_aniso_U_22
_atom_site_aniso_U_33
_atom_site_aniso_U_23
_atom_site_aniso_U_13
_atom_site_aniso_U_12
Br1 0.0603(2) 0.1063(3) 0.04658(19) -0.01118(16) 0.00418(14) 0.00892(17)
C1 0.0451(14) 0.0498(15) 0.0360(13) -0.0091(11) 0.0041(11) -0.0020(11)
C2 0.0509(16) 0.0707(19) 0.0452(15) -0.0069(14) 0.0115(12) 0.0022(14)
C3 0.0618(19) 0.084(2) 0.0415(15) -0.0030(15) 0.0161(14) -0.0028(16)
C4 0.070(2) 0.069(2) 0.0384(15) 0.0037(13) 0.0070(14) -0.0096(16)
C5 0.0512(16) 0.0581(17) 0.0417(15) -0.0024(12) 0.0010(12) 0.0002(13)
C6 0.0444(14) 0.0448(14) 0.0347(12) -0.0076(10) 0.0016(10) -0.0073(11)
C7 0.0384(13) 0.0508(15) 0.0406(13) -0.0036(11) 0.0020(11) -0.0015(11)
C8 0.0481(16) 0.0651(18) 0.0472(15) 0.0058(13) 0.0058(12) 0.0140(13)
C9 0.0442(16) 0.081(2) 0.0529(17) 0.0052(15) 0.0047(13) 0.0196(14)
C10 0.0374(13) 0.0522(15) 0.0476(14) 0.0001(12) 0.0103(11) -0.0007(11)
C11 0.0358(12) 0.0417(13) 0.0388(12) -0.0014(10) 0.0062(10) -0.0011(10)
C12 0.0464(14) 0.0450(14) 0.0464(14) -0.0011(11) 0.0111(11) 0.0012(11)
C13 0.0346(13) 0.0615(16) 0.0405(13) 0.0052(12) 0.0041(11) 0.0106(12)
C14 0.0453(15) 0.0683(18) 0.0471(15) 0.0006(13) 0.0126(12) -0.0039(13)
C15 0.0506(16) 0.081(2) 0.0494(16) -0.0076(15) 0.0114(13) 0.0022(15)
C16 0.0525(17) 0.0628(19) 0.066(2) -0.0027(16) -0.0072(15) 0.0089(15)
C17 0.084(2) 0.065(2) 0.071(2) 0.0194(18) -0.0015(18) -0.0117(18)
C18 0.074(2) 0.076(2) 0.0477(17) 0.0189(16) 0.0091(15) -0.0010(18)
C19 0.0368(13) 0.0535(15) 0.0467(14) 0.0055(12) 0.0169(11) 0.0029(11)
C20 0.0511(16) 0.0534(17) 0.0667(19) 0.0083(14) 0.0286(14) 0.0015(13)
C21 0.0591(18) 0.067(2) 0.077(2) 0.0325(18) 0.0334(17) 0.0172(16)
C22 0.0483(17) 0.087(2) 0.0532(17) 0.0227(17) 0.0170(14) 0.0182(16)
C23 0.0380(14) 0.076(2) 0.0423(14) 0.0037(13) 0.0114(11) 0.0084(13)
C24 0.0408(13) 0.0545(15) 0.0434(14) 0.0068(12) 0.0136(11) 0.0063(12)
C25 0.095(3) 0.084(3) 0.101(3) -0.023(2) -0.011(2) -0.004(2)
F1 0.0836(13) 0.0538(10) 0.0910(14) 0.0024(9) 0.0326(11) -0.0108(9)
N1 0.0477(12) 0.0519(13) 0.0410(12) -0.0035(10) 0.0098(10) 0.0075(10)
O1 0.0564(13) 0.119(2) 0.0566(13) -0.0101(13) 0.0192(10) 0.0295(13)
O2 0.0787(15) 0.0553(12) 0.0699(14) 0.0036(10) 0.0090(11) 0.0264(11)
O3 0.0473(11) 0.0656(12) 0.0468(11) 0.0009(9) 0.0095(8) 0.0173(9)
S1 0.0490(4) 0.0635(4) 0.0456(4) -0.0034(3) 0.0099(3) 0.0198(3)

loop_
_atom_type_symbol
_atom_type_description
_atom_type_scat_dispersion_real
_atom_type_scat_dispersion_imag
_atom_type_scat_source
C C 0.0033 0.0016 'International Tables Vol C Tables 4.2.6.8 and 6.1.1.4'
H H 0.0000 0.0000 'International Tables Vol C Tables 4.2.6.8 and 6.1.1.4'
N N 0.0061 0.0033 'International Tables Vol C Tables 4.2.6.8 and 6.1.1.4'
O O 0.0106 0.0060 'International Tables Vol C Tables 4.2.6.8 and 6.1.1.4'
F F 0.0171 0.0103 'International Tables Vol C Tables 4.2.6.8 and 6.1.1.4'
S S 0.1246 0.1234 'International Tables Vol C Tables 4.2.6.8 and 6.1.1.4'
Br Br -0.2901 2.4595 'International Tables Vol C Tables 4.2.6.8 and 6.1.1.4'

loop_
_geom_angle_atom_site_label_1
_geom_angle_atom_site_label_2
_geom_angle_atom_site_label_3
_geom_angle
C2 C1 C6 119.5(2)
C2 C1 N1 120.5(2)
C6 C1 N1 119.9(2)
C3 C2 C1 120.9(3)
C3 C2 H2 119.5
C1 C2 H2 119.5
C2 C3 C4 120.3(3)
C2 C3 H3 119.8
C4 C3 H3 119.8
C3 C4 C5 119.4(3)
C3 C4 H4 120.3
C5 C4 H4 120.3
C4 C5 C6 122.2(3)
C4 C5 H5 118.9
C6 C5 H5 118.9
C5 C6 C1 117.6(2)
C5 C6 C7 120.1(2)
C1 C6 C7 122.2(2)
C6 C7 C8 116.0(2)
C6 C7 C11 109.9(2)
C8 C7 C11 109.9(2)
C6 C7 H7 106.9
C8 C7 H7 106.9
C11 C7 H7 106.9
C9 C8 C7 109.5(2)
C9 C8 H8A 109.8
C7 C8 H8A 109.8
C9 C8 H8B 109.8
C7 C8 H8B 109.8
H8A C8 H8B 108.2
O3 C9 C8 112.1(2)
O3 C9 H9A 109.2
C8 C9 H9A 109.2
O3 C9 H9B 109.2
C8 C9 H9B 109.2
H9A C9 H9B 107.9
O3 C10 C19 106.5(2)
O3 C10 C11 109.8(2)
C19 C10 C11 112.4(2)
O3 C10 H10 109.3
C19 C10 H10 109.3
C11 C10 H10 109.3
C12 C11 C7 107.7(2)
C12 C11 C10 112.7(2)
C7 C11 C10 110.8(2)
C12 C11 H11 108.5
C7 C11 H11 108.5
C10 C11 H11 108.5
N1 C12 C11 111.0(2)
N1 C12 H12A 109.4
C11 C12 H12A 109.4
N1 C12 H12B 109.4
C11 C12 H12B 109.4
H12A C12 H12B 108.0
C18 C13 C14 119.8(3)
C18 C13 S1 120.0(2)
C14 C13 S1 120.2(2)
C15 C14 C13 119.6(3)
C15 C14 H14 120.2
C13 C14 H14 120.2
C14 C15 C16 121.5(3)
C14 C15 H15 119.2
C16 C15 H15 119.2
C15 C16 C17 117.9(3)
C15 C16 C25 120.8(3)
C17 C16 C25 121.3(4)
C18 C17 C16 121.5(3)
C18 C17 H17 119.2
C16 C17 H17 119.2
C13 C18 C17 119.6(3)
C13 C18 H18 120.2
C17 C18 H18 120.2
C20 C19 C24 116.6(3)
C20 C19 C10 122.3(3)
C24 C19 C10 121.2(2)
F1 C20 C21 118.7(3)
F1 C20 C19 118.1(3)
C21 C20 C19 123.2(3)
C22 C21 C20 119.1(3)
C22 C21 H21 120.4
C20 C21 H21 120.4
C21 C22 C23 118.9(3)
C21 C22 H22 120.6
C23 C22 H22 120.6
C22 C23 C24 121.6(3)
C22 C23 Br1 119.4(2)
C24 C23 Br1 119.1(2)
C23 C24 C19 120.6(3)
C23 C24 H24 119.7
C19 C24 H24 119.7
C16 C25 H25A 109.5
C16 C25 H25B 109.5
H25A C25 H25B 109.5
C16 C25 H25C 109.5
H25A C25 H25C 109.5
H25B C25 H25C 109.5
C1 N1 C12 116.8(2)
C1 N1 S1 123.48(19)
C12 N1 S1 113.51(17)
C10 O3 C9 112.4(2)
O1 S1 O2 119.50(15)
O1 S1 N1 108.58(12)
O2 S1 N1 105.28(14)
O1 S1 C13 107.42(15)
O2 S1 C13 107.47(13)
N1 S1 C13 108.16(11)

loop_
_geom_bond_atom_site_label_1
_geom_bond_atom_site_label_2
_geom_bond_distance
Br1 C23 1.899(3)
C1 C2 1.401(4)
C1 C6 1.408(4)
C1 N1 1.440(3)
C2 C3 1.372(4)
C2 H2 0.9300
C3 C4 1.374(5)
C3 H3 0.9300
C4 C5 1.382(4)
C4 H4 0.9300
C5 C6 1.396(4)
C5 H5 0.9300
C6 C7 1.520(4)
C7 C8 1.524(4)
C7 C11 1.526(3)
C7 H7 0.9800
C8 C9 1.517(4)
C8 H8A 0.9700
C8 H8B 0.9700
C9 O3 1.432(3)
C9 H9A 0.9700
C9 H9B 0.9700
C10 O3 1.430(3)
C10 C19 1.513(4)
C10 C11 1.536(3)
C10 H10 0.9800
C11 C12 1.518(4)
C11 H11 0.9800
C12 N1 1.482(3)
C12 H12A 0.9700
C12 H12B 0.9700
C13 C18 1.378(4)
C13 C14 1.387(4)
C13 S1 1.756(3)
C14 C15 1.379(4)
C14 H14 0.9300
C15 C16 1.380(5)
C15 H15 0.9300
C16 C17 1.386(5)
C16 C25 1.512(5)
C17 C18 1.381(5)
C17 H17 0.9300
C18 H18 0.9300
C19 C20 1.384(4)
C19 C24 1.386(4)
C20 F1 1.365(4)
C20 C21 1.385(4)
C21 C22 1.372(5)
C21 H21 0.9300
C22 C23 1.378(4)
C22 H22 0.9300
C23 C24 1.384(4)
C24 H24 0.9300
C25 H25A 0.9600
C25 H25B 0.9600
C25 H25C 0.9600
N1 S1 1.662(2)
O1 S1 1.425(2)
O2 S1 1.429(2)

loop_
_geom_torsion_atom_site_label_1
_geom_torsion_atom_site_label_2
_geom_torsion_atom_site_label_3
_geom_torsion_atom_site_label_4
_geom_torsion
C6 C1 C2 C3 3.6(4)
N1 C1 C2 C3 178.8(3)
C1 C2 C3 C4 -1.7(5)
C2 C3 C4 C5 -0.9(5)
C3 C4 C5 C6 1.6(4)
C4 C5 C6 C1 0.2(4)
C4 C5 C6 C7 -176.6(3)
C2 C1 C6 C5 -2.8(4)
N1 C1 C6 C5 -178.1(2)
C2 C1 C6 C7 173.9(2)
N1 C1 C6 C7 -1.3(4)
C5 C6 C7 C8 -34.0(3)
C1 C6 C7 C8 149.3(2)
C5 C6 C7 C11 -159.4(2)
C1 C6 C7 C11 23.9(3)
C6 C7 C8 C9 -178.5(2)
C11 C7 C8 C9 -53.1(3)
C7 C8 C9 O3 56.4(3)
C6 C7 C11 C12 -53.6(3)
C8 C7 C11 C12 177.6(2)
C6 C7 C11 C10 -177.2(2)
C8 C7 C11 C10 54.0(3)
O3 C10 C11 C12 -177.2(2)
C19 C10 C11 C12 64.4(3)
O3 C10 C11 C7 -56.4(3)
C19 C10 C11 C7 -174.8(2)
C7 C11 C12 N1 64.6(3)
C10 C11 C12 N1 -173.0(2)
C18 C13 C14 C15 -1.0(4)
S1 C13 C14 C15 176.5(2)
C13 C14 C15 C16 0.6(4)
C14 C15 C16 C17 0.4(5)
C14 C15 C16 C25 -179.3(3)
C15 C16 C17 C18 -0.9(5)
C25 C16 C17 C18 178.7(4)
C14 C13 C18 C17 0.5(5)
S1 C13 C18 C17 -177.0(3)
C16 C17 C18 C13 0.5(5)
O3 C10 C19 C20 149.2(2)
C11 C10 C19 C20 -90.5(3)
O3 C10 C19 C24 -31.6(3)
C11 C10 C19 C24 88.7(3)
C24 C19 C20 F1 179.5(2)
C10 C19 C20 F1 -1.3(4)
C24 C19 C20 C21 0.1(4)
C10 C19 C20 C21 179.3(2)
F1 C20 C21 C22 -179.1(2)
C19 C20 C21 C22 0.3(4)
C20 C21 C22 C23 -0.1(4)
C21 C22 C23 C24 -0.4(4)
C21 C22 C23 Br1 179.8(2)
C22 C23 C24 C19 0.9(4)
Br1 C23 C24 C19 -179.37(19)
C20 C19 C24 C23 -0.7(4)
C10 C19 C24 C23 -179.9(2)
C2 C1 N1 C12 -164.6(2)
C6 C1 N1 C12 10.6(3)
C2 C1 N1 S1 45.0(3)
C6 C1 N1 S1 -139.8(2)
C11 C12 N1 C1 -42.7(3)
C11 C12 N1 S1 110.7(2)
C19 C10 O3 C9 -178.4(2)
C11 C10 O3 C9 59.6(3)
C8 C9 O3 C10 -60.8(3)
C1 N1 S1 O1 -35.1(2)
C12 N1 S1 O1 173.7(2)
C1 N1 S1 O2 -164.2(2)
C12 N1 S1 O2 44.6(2)
C1 N1 S1 C13 81.2(2)
C12 N1 S1 C13 -70.1(2)
C18 C13 S1 O1 27.6(3)
C14 C13 S1 O1 -149.8(2)
C18 C13 S1 O2 157.4(2)
C14 C13 S1 O2 -20.1(3)
C18 C13 S1 N1 -89.4(3)
C14 C13 S1 N1 93.1(2)
